data_2021586
loop_
_publ_author_name
'Wilson, Kylie M.'
'Swartout, John W.'
'Touchton, Henry A.'
'Lambert, Erica N.'
'Johnstone, James E.'
'Archambeau, Ashley K.'
'Marolf, David M.'
'Mikeska, Emily R.'
'Lynch, Vincent M.'
'Nesterov, Vladimir N.'
'Reinheimer, Eric W.'
'Powell, Gregory L.'
'Powell, Cynthia B.'

_publ_section_title
;
 Asymmetric diosmium sawhorse complexes
;
_journal_coeditor_code YP3178
_journal_issue 5
_journal_name_full 'Acta Crystallographica Section C'
_journal_page_first 529
_journal_page_last 537
_journal_paper_doi 10.1107/S2053229619004236
_journal_volume 75
_journal_year 2019
_chemical_formula_iupac '[Os2 (C3 H5 O2)2 (C21 H21 P1)2 (C O)4], C H2 Cl2'
_chemical_formula_moiety 'C52 H52 O8 Os2 P2, C H2 Cl2'
_chemical_formula_sum 'C53 H54 Cl2 O8 Os2 P2'
_chemical_formula_weight 1332.20
_chemical_name_systematic
;Bis(\m-propanoato-1\k<i>O</i>:2\k<i>O</i>')bis[tris(4-methylphenyl)phosphane]-1\k<i>P</i>,2\k<i>P</i>-bis(dicarbonylosmium)(<i>Os</i>---<i>Os</i>),
dichloromethane monosolvate
;
_space_group_crystal_system monoclinic
_space_group_IT_number 14
_space_group_name_Hall '-P 2ybc'
_space_group_name_H-M_alt 'P 1 21/c 1'
_symmetry_space_group_name_Hall '-P 2ybc'
_symmetry_space_group_name_H-M 'P 1 21/c 1'
_atom_sites_solution_hydrogens mixed
_audit_creation_method SHELXL-2013
_cell_angle_alpha 90
_cell_angle_beta 91.806(2)
_cell_angle_gamma 90
_cell_formula_units_Z 4
_cell_length_a 18.4968(6)
_cell_length_b 18.7369(7)
_cell_length_c 14.9214(6)
_cell_measurement_reflns_used 11533
_cell_measurement_temperature 100(2)
_cell_measurement_theta_max 27.6
_cell_measurement_theta_min 1.55
_cell_volume 5168.8(3)
_computing_cell_refinement
;
CrystalClear (Rigaku, 2008)
;
_computing_data_collection
;
CrystalClear (Rigaku, 2008)
;
_computing_data_reduction
;
CrystalClear (Rigaku, 2008)
;
_computing_molecular_graphics
;
XP in SHELXTL/PC (Sheldrick, 1990)
;
_computing_publication_material
;
XP in SHELXTL/PC (Sheldrick, 1990)
;
_computing_structure_refinement
;
SHELXL2013 (Sheldrick, 2013)
;
_computing_structure_solution
;
SIR97 (Altomare <i>et al.</i>,  1999)
;
_diffrn_ambient_temperature 100(2)
_diffrn_measured_fraction_theta_full 0.998
_diffrn_measured_fraction_theta_max 0.996
_diffrn_measurement_device_type 'Rigaku SCX-Mini Mercury 2+ CCD'
_diffrn_measurement_method \w-scans
_diffrn_radiation_type MoK\a
_diffrn_radiation_wavelength 0.71073
_diffrn_reflns_av_R_equivalents 0.0597
_diffrn_reflns_av_unetI/netI 0.0465
_diffrn_reflns_limit_h_max 24
_diffrn_reflns_limit_h_min -24
_diffrn_reflns_limit_k_max 24
_diffrn_reflns_limit_k_min -23
_diffrn_reflns_limit_l_max 19
_diffrn_reflns_limit_l_min -19
_diffrn_reflns_number 54214
_diffrn_reflns_theta_full 25.242
_diffrn_reflns_theta_max 27.476
_diffrn_reflns_theta_min 3.096
_diffrn_source 'sealed tube'
_exptl_absorpt_coefficient_mu 5.129
_exptl_absorpt_correction_T_max 1.00
_exptl_absorpt_correction_T_min 0.673
_exptl_absorpt_correction_type multi-scan
_exptl_absorpt_process_details
;
(ABSCOR; Higashi, 2001)
;
_exptl_crystal_colour colorless
_exptl_crystal_density_diffrn 1.712
_exptl_crystal_description prisms
_exptl_crystal_F_000 2608
_exptl_crystal_size_max 0.280
_exptl_crystal_size_mid 0.120
_exptl_crystal_size_min 0.090
_refine_diff_density_max 1.390
_refine_diff_density_min -1.324
_refine_ls_extinction_method none
_refine_ls_goodness_of_fit_ref 1.073
_refine_ls_hydrogen_treatment constr
_refine_ls_matrix_type full
_refine_ls_number_parameters 624
_refine_ls_number_reflns 11794
_refine_ls_number_restraints 20
_refine_ls_restrained_S_all 1.073
_refine_ls_R_factor_all 0.0505
_refine_ls_R_factor_gt 0.0356
_refine_ls_shift/su_max 0.003
_refine_ls_shift/su_mean 0.000
_refine_ls_structure_factor_coef Fsqd
_refine_ls_weighting_details 'w=1/[\s^2^(Fo^2^)+(0.0224P)^2^+9.8357P] where P=(Fo^2^+2Fc^2^)/3'
_refine_ls_weighting_scheme calc
_refine_ls_wR_factor_gt 0.0671
_refine_ls_wR_factor_ref 0.0711
_reflns_number_gt 9639
_reflns_number_total 11794
_reflns_threshold_expression 'I > 2\s(I)'
_cod_data_source_file yp3178sup1.cif
_cod_data_source_block 7@CH2Cl2
_cod_depositor_comments 'Adding full bibliography for 2021580--2021587.cif.'
_cod_database_code 2021586
_shelx_space_group_comment
;
The symmetry employed for this shelxl refinement is uniquely defined
by the following loop, which should always be used as a source of
symmetry information in preference to the above space-group names.
They are only intended as comments.
;
_shelx_estimated_absorpt_t_min 0.328
_shelx_estimated_absorpt_t_max 0.655
_shelxl_version_number .2013

loop_
_space_group_symop_operation_xyz
'x, y, z'
'-x, y+1/2, -z+1/2'
'-x, -y, -z'
'x, -y-1/2, z-1/2'

loop_
_atom_site_type_symbol
_atom_site_label
_atom_site_fract_x
_atom_site_fract_y
_atom_site_fract_z
_atom_site_U_iso_or_equiv
_atom_site_adp_type
_atom_site_calc_flag
_atom_site_occupancy
_atom_site_disorder_assembly
_atom_site_disorder_group
C C1 0.7088(2) 0.4345(2) -0.0552(3) 0.0150(9) Uani d 1 . .
C C2 0.6426(2) 0.4242(2) -0.0150(3) 0.0218(10) Uani d 1 . .
H H2 0.6372 0.4380 0.0457 0.026 Uiso calc 1 . .
C C3 0.5843(3) 0.3938(3) -0.0628(3) 0.0248(11) Uani d 1 . .
H H3 0.5397 0.3874 -0.0340 0.030 Uiso calc 1 . .
C C4 0.5903(2) 0.3728(2) -0.1516(3) 0.0202(10) Uani d 1 . .
C C5 0.6558(3) 0.3852(3) -0.1917(3) 0.0247(11) Uani d 1 . .
H H5 0.6608 0.3727 -0.2529 0.030 Uiso calc 1 . .
C C6 0.7143(3) 0.4154(2) -0.1445(3) 0.0216(10) Uani d 1 . .
H H6 0.7585 0.4231 -0.1738 0.026 Uiso calc 1 . .
C C7 0.5284(2) 0.3369(3) -0.2015(3) 0.0236(11) Uani d 1 . .
H H7A 0.5338 0.2850 -0.1967 0.035 Uiso calc 1 . .
H H7B 0.5285 0.3509 -0.2648 0.035 Uiso calc 1 . .
H H7C 0.4826 0.3513 -0.1756 0.035 Uiso calc 1 . .
C C8 0.8199(2) 0.5373(2) -0.0699(3) 0.0153(9) Uani d 1 . .
C C9 0.8615(2) 0.5187(2) -0.1427(3) 0.0180(9) Uani d 1 . .
H H9 0.8780 0.4710 -0.1488 0.022 Uiso calc 1 . .
C C10 0.8790(2) 0.5699(2) -0.2067(3) 0.0190(10) Uani d 1 . .
H H10 0.9057 0.5557 -0.2571 0.023 Uiso calc 1 . .
C C11 0.8585(2) 0.6407(2) -0.1988(3) 0.0188(10) Uani d 1 . .
C C12 0.8190(2) 0.6591(2) -0.1246(3) 0.0176(10) Uani d 1 . .
H H12 0.8053 0.7074 -0.1165 0.021 Uiso calc 1 . .
C C13 0.7991(2) 0.6088(2) -0.0624(3) 0.0160(9) Uani d 1 . .
H H13 0.7707 0.6230 -0.0135 0.019 Uiso calc 1 . .
C C14 0.8760(3) 0.6936(3) -0.2702(3) 0.0281(12) Uani d 1 . .
H H14A 0.9130 0.6737 -0.3085 0.042 Uiso calc 1 . .
H H14B 0.8941 0.7377 -0.2422 0.042 Uiso calc 1 . .
H H14C 0.8322 0.7041 -0.3066 0.042 Uiso calc 1 . .
C C15 0.8541(2) 0.4003(2) 0.0034(3) 0.0159(9) Uani d 1 . .
C C16 0.8354(3) 0.3286(2) -0.0059(3) 0.0197(10) Uani d 1 . .
H H16 0.7860 0.3157 -0.0142 0.024 Uiso calc 1 . .
C C17 0.8879(3) 0.2756(2) -0.0031(3) 0.0240(11) Uani d 1 . .
H H17 0.8738 0.2271 -0.0101 0.029 Uiso calc 1 . .
C C18 0.9605(3) 0.2921(2) 0.0097(3) 0.0216(10) Uani d 1 . .
C C19 0.9795(3) 0.3640(3) 0.0204(3) 0.0219(10) Uani d 1 . .
H H19 1.0290 0.3767 0.0288 0.026 Uiso calc 1 . .
C C20 0.9271(2) 0.4168(2) 0.0189(3) 0.0201(10) Uani d 1 . .
H H20 0.9410 0.4651 0.0286 0.024 Uiso calc 1 . .
C C21 1.0178(3) 0.2344(3) 0.0113(4) 0.0348(13) Uani d 1 . .
H H21A 1.0485 0.2400 -0.0406 0.052 Uiso calc 1 . .
H H21B 0.9945 0.1875 0.0090 0.052 Uiso calc 1 . .
H H21C 1.0476 0.2384 0.0666 0.052 Uiso calc 1 . .
C C22 0.8191(2) 0.4573(2) 0.5615(3) 0.0167(9) Uani d 1 . .
C C23 0.8132(2) 0.4047(2) 0.6263(3) 0.0206(10) Uani d 1 . .
H H23 0.7676 0.3829 0.6351 0.025 Uiso calc 1 . .
C C24 0.8732(2) 0.3834(2) 0.6785(3) 0.0213(10) Uani d 1 . .
H H24 0.8681 0.3469 0.7220 0.026 Uiso calc 1 . .
C C25 0.9404(2) 0.4152(2) 0.6676(3) 0.0224(10) Uani d 1 . .
C C26 0.9467(3) 0.4665(2) 0.6006(3) 0.0237(11) Uani d 1 . .
H H26 0.9925 0.4874 0.5904 0.028 Uiso calc 1 . .
C C27 0.8867(2) 0.4875(2) 0.5484(3) 0.0200(10) Uani d 1 . .
H H27 0.8920 0.5228 0.5034 0.024 Uiso calc 1 . .
C C28 1.0047(3) 0.3951(3) 0.7271(3) 0.0312(12) Uani d 1 . .
H H28A 0.9886 0.3856 0.7879 0.047 Uiso calc 1 . .
H H28B 1.0396 0.4345 0.7288 0.047 Uiso calc 1 . .
H H28C 1.0277 0.3523 0.7034 0.047 Uiso calc 1 . .
C C29 0.7175(2) 0.5702(2) 0.5717(3) 0.0166(9) Uani d 1 . .
C C30 0.7101(2) 0.5582(3) 0.6632(3) 0.0205(10) Uani d 1 . .
H H30 0.7193 0.5119 0.6870 0.025 Uiso calc 1 . .
C C31 0.6898(2) 0.6121(2) 0.7198(3) 0.0216(10) Uani d 1 . .
H H31 0.6835 0.6021 0.7815 0.026 Uiso calc 1 . .
C C32 0.6784(3) 0.6816(3) 0.6875(3) 0.0242(11) Uani d 1 . .
C C33 0.6863(3) 0.6937(2) 0.5969(3) 0.0247(11) Uani d 1 . .
H H33 0.6786 0.7403 0.5735 0.030 Uiso calc 1 . .
C C34 0.7056(3) 0.6388(2) 0.5392(3) 0.0218(10) Uani d 1 . .
H H34 0.7105 0.6483 0.4771 0.026 Uiso calc 1 . .
C C35 0.6576(3) 0.7410(3) 0.7489(4) 0.0358(14) Uani d 1 . .
H H35A 0.6086 0.7327 0.7698 0.054 Uiso calc 1 . .
H H35B 0.6589 0.7865 0.7166 0.054 Uiso calc 1 . .
H H35C 0.6916 0.7427 0.8005 0.054 Uiso calc 1 . .
C C36 0.6674(2) 0.4326(2) 0.5165(3) 0.0182(10) Uani d 1 . .
C C37 0.6754(3) 0.3610(2) 0.4919(3) 0.0239(11) Uani d 1 . .
H H37 0.7210 0.3440 0.4733 0.029 Uiso calc 1 . .
C C38 0.6167(3) 0.3149(3) 0.4947(3) 0.0277(12) Uani d 1 . .
H H38 0.6222 0.2669 0.4757 0.033 Uiso calc 1 . .
C C39 0.5499(3) 0.3375(3) 0.5249(3) 0.0253(11) Uani d 1 . .
C C40 0.5429(3) 0.4081(3) 0.5487(3) 0.0235(11) Uani d 1 . .
H H40 0.4977 0.4247 0.5689 0.028 Uiso calc 1 . .
C C41 0.6002(2) 0.4555(3) 0.5438(3) 0.0216(10) Uani d 1 . .
H H41 0.5934 0.5042 0.5592 0.026 Uiso calc 1 . .
C C42 0.4871(3) 0.2861(3) 0.5288(4) 0.0396(14) Uani d 1 . .
H H42A 0.4449 0.3108 0.5520 0.059 Uiso calc 1 . .
H H42B 0.5002 0.2461 0.5683 0.059 Uiso calc 1 . .
H H42C 0.4753 0.2680 0.4684 0.059 Uiso calc 1 . .
C C43 0.7013(2) 0.3863(2) 0.2485(3) 0.0200(10) Uani d 1 . .
C C44 0.6742(3) 0.3105(3) 0.2501(4) 0.0333(13) Uani d 1 . .
H H44A 0.7102 0.2812 0.2796 0.040 Uiso d 0.73 A 1
H H44B 0.6317 0.3090 0.2855 0.040 Uiso d 0.73 A 1
H H44C 0.6244 0.3098 0.2298 0.040 Uiso d 0.27 B 2
H H44D 0.6764 0.2933 0.3108 0.040 Uiso d 0.27 B 2
C C45 0.6568(6) 0.2799(4) 0.1632(5) 0.050(2) Uani d 0.73 C 1
H H45A 0.6211 0.3101 0.1314 0.074 Uiso calc 0.73 C 1
H H45B 0.6368 0.2320 0.1708 0.074 Uiso calc 0.73 C 1
H H45C 0.7007 0.2770 0.1284 0.074 Uiso calc 0.73 C 1
C C45A 0.7161(12) 0.2623(7) 0.1944(17) 0.053(6) Uani d 0.27 C 2
H H45D 0.7320 0.2880 0.1414 0.079 Uiso calc 0.27 C 2
H H45E 0.6859 0.2217 0.1756 0.079 Uiso calc 0.27 C 2
H H45F 0.7585 0.2450 0.2291 0.079 Uiso calc 0.27 C 2
C C46 0.8792(2) 0.4331(2) 0.2770(3) 0.0152(9) Uani d 1 . .
C C47 0.9384(2) 0.3784(2) 0.2877(3) 0.0211(10) Uani d 1 . .
H H47A 0.9586 0.3797 0.3499 0.025 Uiso calc 1 . .
H H47B 0.9778 0.3897 0.2467 0.025 Uiso calc 1 . .
C C48 0.9092(3) 0.3045(3) 0.2671(4) 0.0360(13) Uani d 1 . .
H H48A 0.8704 0.2933 0.3080 0.054 Uiso calc 1 . .
H H48B 0.9482 0.2694 0.2748 0.054 Uiso calc 1 . .
H H48C 0.8901 0.3031 0.2051 0.054 Uiso calc 1 . .
C C49 0.8253(3) 0.5936(3) 0.1509(3) 0.0203(10) Uani d 1 . .
C C50 0.6878(3) 0.5657(2) 0.1278(3) 0.0195(10) Uani d 1 . .
C C51 0.8005(3) 0.6073(2) 0.3551(3) 0.0194(10) Uani d 1 . .
C C52 0.6668(3) 0.5639(2) 0.3303(3) 0.0177(10) Uani d 1 . .
C C53 0.5166(3) 0.9665(3) 0.2748(4) 0.0437(15) Uani d 1 . .
H H53A 0.4810 1.0036 0.2903 0.052 Uiso calc 1 . .
H H53B 0.5619 0.9909 0.2588 0.052 Uiso calc 1 . .
O O1 0.71078(19) 0.41452(16) 0.1737(2) 0.0250(8) Uani d 1 . .
O O2 0.71458(19) 0.41517(17) 0.3238(2) 0.0257(8) Uani d 1 . .
O O3 0.85738(17) 0.44616(16) 0.1974(2) 0.0215(7) Uani d 1 . .
O O4 0.85480(16) 0.46159(16) 0.3465(2) 0.0199(7) Uani d 1 . .
O O5 0.86026(19) 0.64365(18) 0.1453(2) 0.0301(8) Uani d 1 . .
O O6 0.63722(19) 0.5994(2) 0.1074(2) 0.0362(9) Uani d 1 . .
O O7 0.83055(18) 0.66144(17) 0.3629(2) 0.0278(8) Uani d 1 . .
O O8 0.61028(17) 0.59124(18) 0.3218(2) 0.0266(8) Uani d 1 . .
Os Os1 0.76852(2) 0.51169(2) 0.15852(2) 0.01284(5) Uani d 1 . .
Os Os2 0.75547(2) 0.51941(2) 0.34254(2) 0.01333(5) Uani d 1 . .
P P1 0.78714(6) 0.47126(6) 0.00812(8) 0.0143(2) Uani d 1 . .
P P2 0.74144(6) 0.49529(6) 0.49914(8) 0.0156(2) Uani d 1 . .
Cl Cl1 0.48329(8) 0.91824(9) 0.18186(11) 0.0510(4) Uani d 1 . .
Cl Cl2 0.53392(11) 0.91213(11) 0.36866(11) 0.0674(5) Uani d 1 . .

loop_
_atom_site_aniso_label
_atom_site_aniso_U_11
_atom_site_aniso_U_22
_atom_site_aniso_U_33
_atom_site_aniso_U_12
_atom_site_aniso_U_13
_atom_site_aniso_U_23
C1 0.016(2) 0.012(2) 0.016(2) 0.0012(16) -0.0008(18) -0.0003(17)
C2 0.019(3) 0.029(3) 0.017(2) 0.0015(19) 0.0021(19) -0.003(2)
C3 0.018(3) 0.032(3) 0.025(3) -0.002(2) 0.004(2) -0.003(2)
C4 0.018(3) 0.019(2) 0.023(3) -0.0001(18) -0.004(2) 0.001(2)
C5 0.024(3) 0.034(3) 0.016(2) -0.001(2) -0.002(2) -0.005(2)
C6 0.023(3) 0.026(3) 0.016(2) -0.0069(19) 0.003(2) -0.002(2)
C7 0.016(3) 0.032(3) 0.023(3) -0.001(2) 0.000(2) -0.006(2)
C8 0.017(2) 0.017(2) 0.012(2) -0.0020(17) -0.0046(17) -0.0024(18)
C9 0.016(2) 0.017(2) 0.021(2) -0.0023(18) 0.0004(18) 0.0006(19)
C10 0.022(3) 0.023(2) 0.012(2) -0.0041(19) 0.0058(19) -0.0026(19)
C11 0.014(2) 0.022(2) 0.020(2) -0.0040(18) -0.0023(19) 0.007(2)
C12 0.015(2) 0.018(2) 0.020(2) 0.0005(17) -0.0042(19) -0.0013(19)
C13 0.016(2) 0.021(2) 0.011(2) -0.0004(18) 0.0025(18) -0.0006(18)
C14 0.030(3) 0.027(3) 0.028(3) 0.003(2) 0.006(2) 0.011(2)
C15 0.020(2) 0.020(2) 0.008(2) -0.0017(18) 0.0016(18) 0.0016(18)
C16 0.022(3) 0.023(2) 0.014(2) -0.0025(19) 0.0003(19) -0.0002(19)
C17 0.033(3) 0.017(2) 0.022(3) 0.002(2) 0.000(2) -0.001(2)
C18 0.026(3) 0.025(3) 0.014(2) 0.009(2) 0.000(2) 0.000(2)
C19 0.017(3) 0.033(3) 0.015(2) 0.002(2) 0.0001(19) -0.001(2)
C20 0.019(3) 0.023(2) 0.019(2) -0.0007(19) 0.0002(19) -0.001(2)
C21 0.035(3) 0.033(3) 0.036(3) 0.015(2) 0.001(3) -0.003(3)
C22 0.020(2) 0.016(2) 0.014(2) 0.0049(18) 0.0011(18) 0.0007(18)
C23 0.016(2) 0.021(2) 0.026(3) 0.0002(18) 0.003(2) 0.001(2)
C24 0.021(3) 0.022(2) 0.021(3) 0.0046(19) 0.002(2) 0.002(2)
C25 0.019(3) 0.025(3) 0.022(3) 0.0061(19) -0.001(2) -0.006(2)
C26 0.020(3) 0.028(3) 0.024(3) 0.0023(19) 0.006(2) -0.006(2)
C27 0.023(3) 0.024(2) 0.013(2) 0.0016(19) 0.0044(19) -0.0013(19)
C28 0.030(3) 0.035(3) 0.028(3) 0.005(2) -0.006(2) 0.003(2)
C29 0.014(2) 0.021(2) 0.015(2) 0.0025(17) 0.0036(18) -0.0048(19)
C30 0.016(2) 0.028(3) 0.018(2) 0.0056(19) 0.0017(19) 0.001(2)
C31 0.022(3) 0.031(3) 0.013(2) 0.004(2) 0.0011(19) -0.005(2)
C32 0.017(3) 0.032(3) 0.023(3) 0.007(2) -0.007(2) -0.006(2)
C33 0.031(3) 0.018(2) 0.025(3) 0.002(2) -0.002(2) -0.003(2)
C34 0.025(3) 0.021(2) 0.019(3) 0.0049(19) 0.001(2) 0.001(2)
C35 0.041(3) 0.038(3) 0.028(3) 0.016(3) -0.004(3) -0.013(2)
C36 0.022(3) 0.019(2) 0.014(2) 0.0020(18) 0.0030(19) 0.0047(19)
C37 0.024(3) 0.022(2) 0.027(3) 0.0011(19) 0.010(2) 0.005(2)
C38 0.030(3) 0.021(2) 0.032(3) -0.004(2) 0.008(2) 0.000(2)
C39 0.023(3) 0.027(3) 0.026(3) -0.005(2) 0.000(2) 0.005(2)
C40 0.016(3) 0.035(3) 0.020(3) 0.001(2) 0.003(2) -0.001(2)
C41 0.023(3) 0.021(2) 0.021(3) 0.0030(19) 0.000(2) 0.005(2)
C42 0.032(3) 0.037(3) 0.051(4) -0.011(2) 0.010(3) -0.001(3)
C43 0.018(3) 0.014(2) 0.028(3) -0.0045(18) 0.008(2) 0.001(2)
C44 0.043(3) 0.020(3) 0.037(3) -0.010(2) 0.011(3) -0.005(2)
C45 0.092(7) 0.030(4) 0.027(4) -0.026(4) -0.007(4) 0.006(3)
C45A 0.066(12) 0.029(9) 0.064(12) -0.009(9) 0.018(10) -0.005(9)
C46 0.017(2) 0.012(2) 0.017(2) -0.0012(16) 0.0025(18) -0.0002(18)
C47 0.020(3) 0.025(3) 0.019(2) 0.0062(19) -0.001(2) 0.001(2)
C48 0.042(3) 0.023(3) 0.042(3) 0.001(2) -0.010(3) 0.001(2)
C49 0.021(3) 0.028(3) 0.012(2) -0.007(2) 0.0004(19) -0.002(2)
C50 0.021(3) 0.028(3) 0.010(2) -0.004(2) 0.0054(19) -0.0076(19)
C51 0.027(3) 0.022(2) 0.009(2) -0.001(2) 0.0046(19) -0.0026(19)
C52 0.028(3) 0.017(2) 0.009(2) -0.0085(19) 0.0048(19) -0.0014(18)
C53 0.053(4) 0.040(3) 0.038(4) -0.001(3) -0.003(3) -0.006(3)
O1 0.041(2) 0.0179(17) 0.0159(17) -0.0130(15) 0.0039(15) -0.0058(14)
O2 0.037(2) 0.0210(17) 0.0198(18) -0.0073(15) 0.0066(15) 0.0020(14)
O3 0.0251(18) 0.0230(17) 0.0166(17) 0.0116(14) 0.0019(14) -0.0008(14)
O4 0.0206(17) 0.0217(17) 0.0174(17) 0.0080(13) 0.0015(13) 0.0000(14)
O5 0.041(2) 0.0255(19) 0.024(2) -0.0136(16) -0.0038(17) -0.0009(15)
O6 0.027(2) 0.055(2) 0.027(2) 0.0235(18) -0.0029(16) -0.0073(18)
O7 0.030(2) 0.0217(18) 0.032(2) -0.0101(15) 0.0047(16) -0.0036(15)
O8 0.0180(19) 0.036(2) 0.0257(19) 0.0077(15) 0.0031(15) 0.0073(16)
Os1 0.01399(9) 0.01247(9) 0.01209(9) -0.00015(6) 0.00080(6) -0.00065(7)
Os2 0.01522(10) 0.01266(9) 0.01222(9) 0.00003(6) 0.00198(7) -0.00003(7)
P1 0.0148(6) 0.0143(6) 0.0138(6) -0.0006(4) 0.0017(4) -0.0020(4)
P2 0.0163(6) 0.0161(6) 0.0145(6) 0.0015(4) 0.0026(5) 0.0003(5)
Cl1 0.0441(9) 0.0578(10) 0.0507(10) -0.0114(7) -0.0054(8) -0.0148(8)
Cl2 0.0841(14) 0.0830(13) 0.0365(9) 0.0053(10) 0.0230(9) 0.0165(9)

loop_
_atom_type_symbol
_atom_type_description
_atom_type_scat_dispersion_real
_atom_type_scat_dispersion_imag
_atom_type_scat_source
C C 0.0033 0.0016 'International Tables Vol C Tables 4.2.6.8 and 6.1.1.4'
H H 0.0000 0.0000 'International Tables Vol C Tables 4.2.6.8 and 6.1.1.4'
O O 0.0106 0.0060 'International Tables Vol C Tables 4.2.6.8 and 6.1.1.4'
Os Os -1.2165 7.6030 'International Tables Vol C Tables 4.2.6.8 and 6.1.1.4'
P P 0.1023 0.0942 'International Tables Vol C Tables 4.2.6.8 and 6.1.1.4'
Cl Cl 0.1484 0.1585 'International Tables Vol C Tables 4.2.6.8 and 6.1.1.4'

loop_
_geom_angle_atom_site_label_1
_geom_angle_atom_site_label_2
_geom_angle_atom_site_label_3
_geom_angle
C6 C1 C2 118.1(4)
C6 C1 P1 120.6(3)
C2 C1 P1 121.3(3)
C1 C2 C3 120.8(4)
C1 C2 H2 119.6
C3 C2 H2 119.6
C4 C3 C2 121.3(4)
C4 C3 H3 119.4
C2 C3 H3 119.4
C5 C4 C3 117.4(4)
C5 C4 C7 121.4(4)
C3 C4 C7 121.2(4)
C4 C5 C6 121.6(4)
C4 C5 H5 119.2
C6 C5 H5 119.2
C1 C6 C5 120.7(4)
C1 C6 H6 119.6
C5 C6 H6 119.6
C4 C7 H7A 109.5
C4 C7 H7B 109.5
H7A C7 H7B 109.5
C4 C7 H7C 109.5
H7A C7 H7C 109.5
H7B C7 H7C 109.5
C9 C8 C13 117.5(4)
C9 C8 P1 122.2(3)
C13 C8 P1 120.1(3)
C8 C9 C10 120.4(4)
C8 C9 H9 119.8
C10 C9 H9 119.8
C11 C10 C9 121.8(4)
C11 C10 H10 119.1
C9 C10 H10 119.1
C10 C11 C12 117.2(4)
C10 C11 C14 120.4(4)
C12 C11 C14 122.3(4)
C13 C12 C11 121.7(4)
C13 C12 H12 119.2
C11 C12 H12 119.2
C12 C13 C8 121.3(4)
C12 C13 H13 119.4
C8 C13 H13 119.4
C11 C14 H14A 109.5
C11 C14 H14B 109.5
H14A C14 H14B 109.5
C11 C14 H14C 109.5
H14A C14 H14C 109.5
H14B C14 H14C 109.5
C16 C15 C20 117.7(4)
C16 C15 P1 122.8(3)
C20 C15 P1 119.1(3)
C17 C16 C15 121.1(4)
C17 C16 H16 119.5
C15 C16 H16 119.5
C18 C17 C16 121.2(4)
C18 C17 H17 119.4
C16 C17 H17 119.4
C17 C18 C19 118.0(4)
C17 C18 C21 121.2(4)
C19 C18 C21 120.8(4)
C20 C19 C18 120.9(4)
C20 C19 H19 119.6
C18 C19 H19 119.6
C19 C20 C15 121.0(4)
C19 C20 H20 119.5
C15 C20 H20 119.5
C18 C21 H21A 109.5
C18 C21 H21B 109.5
H21A C21 H21B 109.5
C18 C21 H21C 109.5
H21A C21 H21C 109.5
H21B C21 H21C 109.5
C23 C22 C27 118.5(4)
C23 C22 P2 123.5(3)
C27 C22 P2 117.7(3)
C22 C23 C24 120.9(4)
C22 C23 H23 119.5
C24 C23 H23 119.5
C23 C24 C25 120.7(4)
C23 C24 H24 119.7
C25 C24 H24 119.7
C24 C25 C26 118.2(4)
C24 C25 C28 120.9(4)
C26 C25 C28 120.8(4)
C27 C26 C25 120.8(4)
C27 C26 H26 119.6
C25 C26 H26 119.6
C26 C27 C22 120.7(4)
C26 C27 H27 119.6
C22 C27 H27 119.6
C25 C28 H28A 109.5
C25 C28 H28B 109.5
H28A C28 H28B 109.5
C25 C28 H28C 109.5
H28A C28 H28C 109.5
H28B C28 H28C 109.5
C34 C29 C30 118.2(4)
C34 C29 P2 122.6(3)
C30 C29 P2 119.1(3)
C31 C30 C29 121.2(4)
C31 C30 H30 119.4
C29 C30 H30 119.4
C30 C31 C32 120.8(4)
C30 C31 H31 119.6
C32 C31 H31 119.6
C33 C32 C31 117.9(4)
C33 C32 C35 120.9(5)
C31 C32 C35 121.2(4)
C32 C33 C34 121.4(5)
C32 C33 H33 119.3
C34 C33 H33 119.3
C29 C34 C33 120.5(4)
C29 C34 H34 119.8
C33 C34 H34 119.8
C32 C35 H35A 109.5
C32 C35 H35B 109.5
H35A C35 H35B 109.5
C32 C35 H35C 109.5
H35A C35 H35C 109.5
H35B C35 H35C 109.5
C41 C36 C37 118.4(4)
C41 C36 P2 121.7(3)
C37 C36 P2 119.5(3)
C38 C37 C36 119.9(4)
C38 C37 H37 120.1
C36 C37 H37 120.1
C37 C38 C39 121.5(5)
C37 C38 H38 119.3
C39 C38 H38 119.3
C40 C39 C38 117.8(4)
C40 C39 C42 121.5(5)
C38 C39 C42 120.6(5)
C39 C40 C41 121.5(4)
C39 C40 H40 119.2
C41 C40 H40 119.2
C40 C41 C36 120.7(4)
C40 C41 H41 119.6
C36 C41 H41 119.6
C39 C42 H42A 109.5
C39 C42 H42B 109.5
H42A C42 H42B 109.5
C39 C42 H42C 109.5
H42A C42 H42C 109.5
H42B C42 H42C 109.5
O1 C43 O2 125.7(4)
O1 C43 C44 117.9(4)
O2 C43 C44 116.4(4)
C45 C44 C43 115.1(5)
C45A C44 C43 112.9(7)
C45 C44 H44A 108.4
C43 C44 H44A 108.6
C45 C44 H44B 108.6
C43 C44 H44B 108.4
H44A C44 H44B 107.5
C45A C44 H44C 109.4
C43 C44 H44C 108.9
C45A C44 H44D 108.7
C43 C44 H44D 109.1
H44C C44 H44D 107.8
C44 C45 H45A 109.5
C44 C45 H45B 109.5
H45A C45 H45B 109.5
C44 C45 H45C 109.5
H45A C45 H45C 109.5
H45B C45 H45C 109.5
C44 C45A H45D 109.5
C44 C45A H45E 109.5
H45D C45A H45E 109.5
C44 C45A H45F 109.5
H45D C45A H45F 109.5
H45E C45A H45F 109.5
O4 C46 O3 125.3(4)
O4 C46 C47 118.6(4)
O3 C46 C47 116.1(4)
C46 C47 C48 110.3(4)
C46 C47 H47A 109.6
C48 C47 H47A 109.6
C46 C47 H47B 109.6
C48 C47 H47B 109.6
H47A C47 H47B 108.1
C47 C48 H48A 109.5
C47 C48 H48B 109.5
H48A C48 H48B 109.5
C47 C48 H48C 109.5
H48A C48 H48C 109.5
H48B C48 H48C 109.5
O5 C49 Os1 179.3(4)
O6 C50 Os1 179.2(4)
O7 C51 Os2 178.1(4)
O8 C52 Os2 179.0(4)
Cl1 C53 Cl2 112.5(3)
Cl1 C53 H53A 109.1
Cl2 C53 H53A 109.1
Cl1 C53 H53B 109.1
Cl2 C53 H53B 109.1
H53A C53 H53B 107.8
C43 O1 Os1 122.8(3)
C43 O2 Os2 125.0(3)
C46 O3 Os1 126.2(3)
C46 O4 Os2 121.5(3)
C50 Os1 C49 89.3(2)
C50 Os1 O3 176.98(17)
C49 Os1 O3 93.43(17)
C50 Os1 O1 95.18(17)
C49 Os1 O1 175.29(17)
O3 Os1 O1 82.10(13)
C50 Os1 P1 94.55(13)
C49 Os1 P1 96.01(14)
O3 Os1 P1 86.56(9)
O1 Os1 P1 85.24(9)
C50 Os1 Os2 97.03(13)
C49 Os1 Os2 94.85(14)
O3 Os1 Os2 81.38(8)
O1 Os1 Os2 83.06(8)
P1 Os1 Os2 164.21(3)
C52 Os2 C51 90.2(2)
C52 Os2 O2 95.23(16)
C51 Os2 O2 174.03(17)
C52 Os2 O4 174.58(15)
C51 Os2 O4 93.70(17)
O2 Os2 O4 80.69(13)
C52 Os2 P2 93.35(13)
C51 Os2 P2 97.51(14)
O2 Os2 P2 84.59(9)
O4 Os2 P2 89.83(9)
C52 Os2 Os1 91.74(13)
C51 Os2 Os1 95.39(13)
O2 Os2 Os1 82.07(9)
O4 Os2 Os1 84.19(8)
P2 Os2 Os1 166.10(3)
C8 P1 C15 103.4(2)
C8 P1 C1 101.52(19)
C15 P1 C1 103.44(19)
C8 P1 Os1 116.39(14)
C15 P1 Os1 112.59(14)
C1 P1 Os1 117.63(14)
C36 P2 C22 104.9(2)
C36 P2 C29 102.2(2)
C22 P2 C29 101.4(2)
C36 P2 Os2 111.30(15)
C22 P2 Os2 117.41(15)
C29 P2 Os2 117.74(15)

loop_
_geom_bond_atom_site_label_1
_geom_bond_atom_site_label_2
_geom_bond_distance
C1 C6 1.387(6)
C1 C2 1.393(6)
C1 P1 1.838(4)
C2 C3 1.395(6)
C2 H2 0.9500
C3 C4 1.390(7)
C3 H3 0.9500
C4 C5 1.388(7)
C4 C7 1.505(6)
C5 C6 1.394(6)
C5 H5 0.9500
C6 H6 0.9500
C7 H7A 0.9800
C7 H7B 0.9800
C7 H7C 0.9800
C8 C9 1.394(6)
C8 C13 1.399(6)
C8 P1 1.816(4)
C9 C10 1.400(6)
C9 H9 0.9500
C10 C11 1.386(6)
C10 H10 0.9500
C11 C12 1.388(6)
C11 C14 1.498(6)
C12 C13 1.381(6)
C12 H12 0.9500
C13 H13 0.9500
C14 H14A 0.9800
C14 H14B 0.9800
C14 H14C 0.9800
C15 C16 1.393(6)
C15 C20 1.398(6)
C15 P1 1.820(4)
C16 C17 1.388(6)
C16 H16 0.9500
C17 C18 1.385(7)
C17 H17 0.9500
C18 C19 1.400(7)
C18 C21 1.514(6)
C19 C20 1.385(6)
C19 H19 0.9500
C20 H20 0.9500
C21 H21A 0.9800
C21 H21B 0.9800
C21 H21C 0.9800
C22 C23 1.388(6)
C22 C27 1.392(6)
C22 P2 1.831(4)
C23 C24 1.394(6)
C23 H23 0.9500
C24 C25 1.394(7)
C24 H24 0.9500
C25 C26 1.395(7)
C25 C28 1.509(6)
C26 C27 1.392(6)
C26 H26 0.9500
C27 H27 0.9500
C28 H28A 0.9800
C28 H28B 0.9800
C28 H28C 0.9800
C29 C34 1.389(6)
C29 C30 1.395(6)
C29 P2 1.836(4)
C30 C31 1.377(6)
C30 H30 0.9500
C31 C32 1.403(7)
C31 H31 0.9500
C32 C33 1.383(7)
C32 C35 1.500(6)
C33 C34 1.395(6)
C33 H33 0.9500
C34 H34 0.9500
C35 H35A 0.9800
C35 H35B 0.9800
C35 H35C 0.9800
C36 C41 1.388(6)
C36 C37 1.400(6)
C36 P2 1.829(5)
C37 C38 1.390(6)
C37 H37 0.9500
C38 C39 1.394(7)
C38 H38 0.9500
C39 C40 1.376(7)
C39 C42 1.512(7)
C40 C41 1.388(6)
C40 H40 0.9500
C41 H41 0.9500
C42 H42A 0.9800
C42 H42B 0.9800
C42 H42C 0.9800
C43 O1 1.252(5)
C43 O2 1.263(6)
C43 C44 1.507(6)
C44 C45 1.445(8)
C44 C45A 1.466(11)
C44 H44A 0.9600
C44 H44B 0.9600
C44 H44C 0.9601
C44 H44D 0.9599
C45 H45A 0.9800
C45 H45B 0.9800
C45 H45C 0.9800
C45A H45D 0.9800
C45A H45E 0.9800
C45A H45F 0.9800
C46 O4 1.262(5)
C46 O3 1.267(5)
C46 C47 1.505(6)
C47 C48 1.513(7)
C47 H47A 0.9900
C47 H47B 0.9900
C48 H48A 0.9800
C48 H48B 0.9800
C48 H48C 0.9800
C49 O5 1.143(5)
C49 Os1 1.866(5)
C50 O6 1.162(5)
C50 Os1 1.849(5)
C51 O7 1.161(5)
C51 Os2 1.853(5)
C52 O8 1.168(5)
C52 Os2 1.843(5)
C53 Cl1 1.751(6)
C53 Cl2 1.753(6)
C53 H53A 0.9900
C53 H53B 0.9900
O1 Os1 2.127(3)
O2 Os2 2.110(3)
O3 Os1 2.118(3)
O4 Os2 2.132(3)
Os1 P1 2.4037(11)
Os1 Os2 2.7677(3)
Os2 P2 2.4022(12)

loop_
_geom_torsion_atom_site_label_1
_geom_torsion_atom_site_label_2
_geom_torsion_atom_site_label_3
_geom_torsion_atom_site_label_4
_geom_torsion
C6 C1 C2 C3 1.6(7)
P1 C1 C2 C3 -177.7(4)
C1 C2 C3 C4 0.2(7)
C2 C3 C4 C5 -1.9(7)
C2 C3 C4 C7 177.0(4)
C3 C4 C5 C6 1.9(7)
C7 C4 C5 C6 -177.0(4)
C2 C1 C6 C5 -1.6(7)
P1 C1 C6 C5 177.7(4)
C4 C5 C6 C1 -0.2(7)
C13 C8 C9 C10 -2.1(6)
P1 C8 C9 C10 173.0(3)
C8 C9 C10 C11 2.5(7)
C9 C10 C11 C12 -0.6(7)
C9 C10 C11 C14 -177.8(4)
C10 C11 C12 C13 -1.6(7)
C14 C11 C12 C13 175.6(4)
C11 C12 C13 C8 2.0(7)
C9 C8 C13 C12 -0.1(6)
P1 C8 C13 C12 -175.3(3)
C20 C15 C16 C17 -2.3(7)
P1 C15 C16 C17 -175.6(4)
C15 C16 C17 C18 0.5(7)
C16 C17 C18 C19 0.5(7)
C16 C17 C18 C21 -179.1(5)
C17 C18 C19 C20 0.5(7)
C21 C18 C19 C20 180.0(4)
C18 C19 C20 C15 -2.4(7)
C16 C15 C20 C19 3.2(7)
P1 C15 C20 C19 176.8(3)
C27 C22 C23 C24 1.3(7)
P2 C22 C23 C24 -172.8(4)
C22 C23 C24 C25 0.8(7)
C23 C24 C25 C26 -2.7(7)
C23 C24 C25 C28 176.8(4)
C24 C25 C26 C27 2.5(7)
C28 C25 C26 C27 -176.9(4)
C25 C26 C27 C22 -0.5(7)
C23 C22 C27 C26 -1.5(7)
P2 C22 C27 C26 173.0(3)
C34 C29 C30 C31 1.5(7)
P2 C29 C30 C31 -177.7(4)
C29 C30 C31 C32 -2.3(7)
C30 C31 C32 C33 1.6(7)
C30 C31 C32 C35 -178.9(5)
C31 C32 C33 C34 -0.4(7)
C35 C32 C33 C34 -179.9(5)
C30 C29 C34 C33 -0.3(7)
P2 C29 C34 C33 178.9(4)
C32 C33 C34 C29 -0.3(7)
C41 C36 C37 C38 0.3(7)
P2 C36 C37 C38 -172.3(4)
C36 C37 C38 C39 -2.4(8)
C37 C38 C39 C40 2.5(8)
C37 C38 C39 C42 -179.0(5)
C38 C39 C40 C41 -0.5(7)
C42 C39 C40 C41 -179.0(5)
C39 C40 C41 C36 -1.6(7)
C37 C36 C41 C40 1.7(7)
P2 C36 C41 C40 174.1(4)
O1 C43 C44 C45 -4.3(8)
O2 C43 C44 C45 177.7(6)
O1 C43 C44 C45A 50.5(14)
O2 C43 C44 C45A -127.6(14)
O4 C46 C47 C48 107.9(5)
O3 C46 C47 C48 -71.4(5)
O2 C43 O1 Os1 10.8(7)
C44 C43 O1 Os1 -167.0(3)
O1 C43 O2 Os2 0.5(7)
C44 C43 O2 Os2 178.4(3)
O4 C46 O3 Os1 -5.9(6)
C47 C46 O3 Os1 173.4(3)
O3 C46 O4 Os2 14.4(6)
C47 C46 O4 Os2 -164.8(3)
C9 C8 P1 C15 27.8(4)
C13 C8 P1 C15 -157.2(4)
C9 C8 P1 C1 -79.2(4)
C13 C8 P1 C1 95.8(4)
C9 C8 P1 Os1 151.8(3)
C13 C8 P1 Os1 -33.3(4)
C16 C15 P1 C8 -132.7(4)
C20 C15 P1 C8 54.1(4)
C16 C15 P1 C1 -27.2(4)
C20 C15 P1 C1 159.7(3)
C16 C15 P1 Os1 100.9(4)
C20 C15 P1 Os1 -72.3(4)
C6 C1 P1 C8 46.7(4)
C2 C1 P1 C8 -134.1(4)
C6 C1 P1 C15 -60.3(4)
C2 C1 P1 C15 118.9(4)
C6 C1 P1 Os1 174.9(3)
C2 C1 P1 Os1 -5.9(4)
C41 C36 P2 C22 130.3(4)
C37 C36 P2 C22 -57.4(4)
C41 C36 P2 C29 24.9(4)
C37 C36 P2 C29 -162.8(4)
C41 C36 P2 Os2 -101.7(4)
C37 C36 P2 Os2 70.6(4)
C23 C22 P2 C36 -16.3(4)
C27 C22 P2 C36 169.6(3)
C23 C22 P2 C29 89.8(4)
C27 C22 P2 C29 -84.3(4)
C23 C22 P2 Os2 -140.4(3)
C27 C22 P2 Os2 45.4(4)
C34 C29 P2 C36 -120.5(4)
C30 C29 P2 C36 58.7(4)
C34 C29 P2 C22 131.3(4)
C30 C29 P2 C22 -49.5(4)
C34 C29 P2 Os2 1.8(4)
C30 C29 P2 Os2 -179.0(3)
